data_2223646
loop_
_publ_author_name
'Gowda, B. Thimme'
'Tokar\<c\'ik, Miroslav'
'Ko\<z\'i\<sek, Jozef'
'Shakuntala, K.'
'Fuess, Hartmut'

_publ_section_title
;
 <i>N</i>-(2,6-Dimethylphenyl)maleamic acid
;
_journal_coeditor_code BT5099
_journal_issue 11
_journal_name_full 'Acta Crystallographica Section E'
_journal_page_first o2807
_journal_paper_doi 10.1107/S1600536809042470
_journal_volume 65
_journal_year 2009
_chemical_formula_iupac 'C12 H13 N O3'
_chemical_formula_moiety 'C12 H13 N O3'
_chemical_formula_sum 'C12 H13 N O3'
_chemical_formula_weight 219.23
_chemical_name_systematic
;
<i>N</i>-(2,6-Dimethylphenyl)maleamic acid
;
_space_group_IT_number 19
_symmetry_cell_setting orthorhombic
_symmetry_space_group_name_Hall 'P 2ac 2ab'
_symmetry_space_group_name_H-M 'P 21 21 21'
_atom_sites_solution_hydrogens geom
_atom_sites_solution_primary direct
_atom_sites_solution_secondary difmap
_cell_angle_alpha 90
_cell_angle_beta 90
_cell_angle_gamma 90
_cell_formula_units_Z 8
_cell_length_a 12.5268(4)
_cell_length_b 12.9226(4)
_cell_length_c 14.6835(5)
_cell_measurement_reflns_used 20238
_cell_measurement_temperature 295(2)
_cell_measurement_theta_max 29.4375
_cell_measurement_theta_min 2.0929
_cell_volume 2376.95(13)
_computing_cell_refinement
;
CrysAlis Pro (Oxford Diffraction, 2009)
;
_computing_data_collection
;
CrysAlis Pro (Oxford Diffraction, 2009)
;
_computing_data_reduction
;
CrysAlis Pro (Oxford Diffraction, 2009)
;
_computing_molecular_graphics
;
ORTEP-3 (Farrugia, 1997) and DIAMOND (Brandenburg, 2002)
;
_computing_publication_material
;
SHELXL97 (Sheldrick, 2008), PLATON (Spek, 2009) and WinGX
(Farrugia, 1999)
;
_computing_structure_refinement 'SHELXL97 (Sheldrick, 2008)'
_computing_structure_solution 'SHELXS97 (Sheldrick, 2008)'
_diffrn_ambient_temperature 295(2)
_diffrn_detector_area_resol_mean 10.434
_diffrn_measured_fraction_theta_full 1.000
_diffrn_measured_fraction_theta_max 1.000
_diffrn_measurement_device_type 'Oxford Diffraction Xcalibur Ruby Gemini'
_diffrn_measurement_method \w
_diffrn_radiation_monochromator graphite
_diffrn_radiation_type MoK\a
_diffrn_radiation_wavelength 0.71073
_diffrn_reflns_av_R_equivalents 0.0251
_diffrn_reflns_limit_h_max 15
_diffrn_reflns_limit_h_min -15
_diffrn_reflns_limit_k_max 15
_diffrn_reflns_limit_k_min -15
_diffrn_reflns_limit_l_max 17
_diffrn_reflns_limit_l_min -17
_diffrn_reflns_number 38472
_diffrn_reflns_theta_full 25.59
_diffrn_reflns_theta_max 25.59
_diffrn_reflns_theta_min 2.1
_diffrn_standards_number 0
_exptl_absorpt_coefficient_mu 0.089
_exptl_absorpt_correction_T_max 0.955
_exptl_absorpt_correction_T_min 0.940
_exptl_absorpt_correction_type multi-scan
_exptl_absorpt_process_details
;
(CrysAlis Pro; Oxford Diffraction, 2009)
;
_exptl_crystal_colour colourless
_exptl_crystal_density_diffrn 1.225
_exptl_crystal_density_method 'not measured'
_exptl_crystal_description prism
_exptl_crystal_F_000 928
_exptl_crystal_size_max 0.56
_exptl_crystal_size_mid 0.54
_exptl_crystal_size_min 0.48
_refine_diff_density_max 0.143
_refine_diff_density_min -0.124
_refine_ls_extinction_method none
_refine_ls_goodness_of_fit_ref 1.068
_refine_ls_hydrogen_treatment mixed
_refine_ls_matrix_type full
_refine_ls_number_parameters 305
_refine_ls_number_reflns 2533
_refine_ls_number_restraints 2
_refine_ls_restrained_S_all 1.068
_refine_ls_R_factor_all 0.0378
_refine_ls_R_factor_gt 0.0319
_refine_ls_shift/su_max 0.000
_refine_ls_shift/su_mean 0.000
_refine_ls_structure_factor_coef Fsqd
_refine_ls_weighting_details 'calc w=1/[\s^2^(Fo^2^)+(0.0646P)^2^] where P=(Fo^2^+2Fc^2^)/3'
_refine_ls_weighting_scheme calc
_refine_ls_wR_factor_gt 0.0866
_refine_ls_wR_factor_ref 0.0885
_reflns_number_gt 2201
_reflns_number_total 2533
_reflns_threshold_expression I>2\s(I)
_cod_data_source_file bt5099.cif
_cod_data_source_block I
_cod_database_code 2223646
_cod_database_fobs_code 2223646

loop_
_symmetry_equiv_pos_as_xyz
'x, y, z'
'-x+1/2, -y, z+1/2'
'x+1/2, -y+1/2, -z'
'-x, y+1/2, -z+1/2'

loop_
_atom_site_type_symbol
_atom_site_label
_atom_site_fract_x
_atom_site_fract_y
_atom_site_fract_z
_atom_site_U_iso_or_equiv
_atom_site_adp_type
_atom_site_calc_flag
_atom_site_refinement_flags
_atom_site_occupancy
_atom_site_disorder_assembly
_atom_site_disorder_group
C C1 0.25341(16) 0.39170(14) 0.10573(14) 0.0489(5) Uani d . 1 . .
C C2 0.34832(18) 0.37146(16) 0.15245(15) 0.0570(5) Uani d . 1 . .
C C3 0.44161(19) 0.3689(2) 0.10282(19) 0.0703(7) Uani d . 1 . .
H H3 0.5057 0.3534 0.1317 0.084 Uiso calc R 1 . .
C C4 0.4408(2) 0.3891(2) 0.0114(2) 0.0824(8) Uani d . 1 . .
H H4 0.5045 0.3875 -0.0211 0.099 Uiso calc R 1 . .
C C5 0.3477(2) 0.4115(2) -0.03281(17) 0.0767(7) Uani d . 1 . .
H H5 0.3494 0.4271 -0.0946 0.092 Uiso calc R 1 . .
C C6 0.2509(2) 0.41152(16) 0.01250(16) 0.0617(6) Uani d . 1 . .
C C7 0.10578(16) 0.47012(14) 0.18861(14) 0.0486(5) Uani d . 1 . .
C C8 0.00863(15) 0.44838(14) 0.24183(14) 0.0475(4) Uani d . 1 . .
H H8 -0.0079 0.3787 0.2493 0.057 Uiso calc R 1 . .
C C9 -0.05843(15) 0.51409(14) 0.28054(14) 0.0469(5) Uani d . 1 . .
H H9 -0.1152 0.4829 0.3107 0.056 Uiso calc R 1 . .
C C10 -0.05898(16) 0.62944(15) 0.28426(14) 0.0483(5) Uani d . 1 . .
C C11 0.3486(3) 0.3555(2) 0.25411(18) 0.0814(7) Uani d . 1 . .
H H11A 0.4185 0.3342 0.2734 0.122 Uiso calc R 1 . .
H H11B 0.2976 0.303 0.2698 0.122 Uiso calc R 1 . .
H H11C 0.3299 0.4191 0.2839 0.122 Uiso calc R 1 . .
C C12 0.1475(3) 0.4315(3) -0.0362(2) 0.0929(9) Uani d . 1 . .
H H12A 0.1169 0.495 -0.0146 0.139 Uiso calc R 1 . .
H H12B 0.0989 0.3755 -0.0246 0.139 Uiso calc R 1 . .
H H12C 0.1605 0.4365 -0.1005 0.139 Uiso calc R 1 . .
N N1 0.15528(13) 0.38779(12) 0.15561(12) 0.0514(4) Uani d D 1 . .
H H1N 0.1307(18) 0.3268(17) 0.1688(16) 0.062 Uiso d D 1 . .
O O1 0.14060(13) 0.55904(11) 0.17420(12) 0.0726(5) Uani d . 1 . .
O O2 0.01844(12) 0.68259(10) 0.24839(12) 0.0591(4) Uani d . 1 . .
H H2A 0.067(2) 0.640(2) 0.2168(18) 0.071 Uiso d . 1 . .
O O3 -0.13208(14) 0.67180(12) 0.32315(12) 0.0728(5) Uani d . 1 . .
C C21 0.69266(14) 0.49032(15) 0.15611(12) 0.0432(4) Uani d . 1 . .
C C22 0.64858(15) 0.48672(16) 0.24349(13) 0.0500(5) Uani d . 1 . .
C C23 0.65844(19) 0.39448(19) 0.29159(15) 0.0641(6) Uani d . 1 . .
H H23 0.6292 0.3896 0.3496 0.077 Uiso calc R 1 . .
C C24 0.7103(2) 0.3108(2) 0.25536(18) 0.0734(7) Uani d . 1 . .
H H24 0.7175 0.2504 0.2893 0.088 Uiso calc R 1 . .
C C25 0.7512(2) 0.31594(19) 0.16950(16) 0.0676(6) Uani d . 1 . .
H H25 0.7851 0.2581 0.1453 0.081 Uiso calc R 1 . .
C C26 0.74363(16) 0.40489(16) 0.11727(14) 0.0517(5) Uani d . 1 . .
C C27 0.76542(15) 0.64136(16) 0.07866(12) 0.0452(4) Uani d . 1 . .
C C28 0.73911(15) 0.73479(15) 0.02517(12) 0.0455(4) Uani d . 1 . .
H H28 0.6669 0.7505 0.0205 0.055 Uiso calc R 1 . .
C C29 0.80542(15) 0.79940(14) -0.01721(13) 0.0459(4) Uani d . 1 . .
H H29 0.7718 0.8548 -0.0457 0.055 Uiso calc R 1 . .
C C30 0.92344(16) 0.79890(17) -0.02710(16) 0.0556(5) Uani d . 1 . .
C C31 0.5931(2) 0.5778(2) 0.28480(16) 0.0700(6) Uani d . 1 . .
H H31A 0.5664 0.5593 0.3439 0.105 Uiso calc R 1 . .
H H31B 0.5347 0.5982 0.2465 0.105 Uiso calc R 1 . .
H H31C 0.6425 0.6342 0.2906 0.105 Uiso calc R 1 . .
C C32 0.7872(2) 0.4054(2) 0.02141(17) 0.0750(7) Uani d . 1 . .
H H32A 0.8546 0.4408 0.0205 0.112 Uiso calc R 1 . .
H H32B 0.7379 0.4403 -0.0181 0.112 Uiso calc R 1 . .
H H32C 0.7969 0.3355 0.0009 0.112 Uiso calc R 1 . .
N N2 0.68287(12) 0.58427(13) 0.10535(11) 0.0455(4) Uani d D 1 . .
H H2N 0.6232(16) 0.6091(17) 0.0914(15) 0.055 Uiso d D 1 . .
O O4 0.85813(11) 0.61612(13) 0.09830(11) 0.0665(4) Uani d . 1 . .
O O5 0.96486(13) 0.85754(14) -0.08053(13) 0.0768(5) Uani d . 1 . .
O O6 0.98128(12) 0.73556(19) 0.02073(15) 0.0970(8) Uani d . 1 . .
H H6A 0.944(3) 0.685(3) 0.057(3) 0.116 Uiso d . 1 . .

loop_
_atom_site_aniso_label
_atom_site_aniso_U_11
_atom_site_aniso_U_22
_atom_site_aniso_U_33
_atom_site_aniso_U_12
_atom_site_aniso_U_13
_atom_site_aniso_U_23
C1 0.0508(11) 0.0374(9) 0.0585(11) -0.0027(9) 0.0129(10) -0.0054(9)
C2 0.0592(12) 0.0494(12) 0.0623(12) -0.0093(10) 0.0059(11) -0.0118(10)
C3 0.0507(12) 0.0769(16) 0.0835(17) -0.0117(12) 0.0087(12) -0.0201(14)
C4 0.0672(16) 0.0939(19) 0.0861(19) -0.0245(15) 0.0330(15) -0.0243(16)
C5 0.0903(19) 0.0815(17) 0.0581(13) -0.0216(15) 0.0227(14) -0.0082(12)
C6 0.0706(14) 0.0523(12) 0.0622(13) -0.0056(11) 0.0079(12) -0.0023(10)
C7 0.0476(11) 0.0342(10) 0.0641(12) -0.0011(9) 0.0063(9) 0.0024(9)
C8 0.0450(10) 0.0319(9) 0.0654(11) -0.0024(8) 0.0027(9) 0.0004(9)
C9 0.0408(10) 0.0411(10) 0.0587(11) -0.0007(8) 0.0003(9) 0.0018(9)
C10 0.0509(11) 0.0404(10) 0.0536(11) 0.0064(10) -0.0065(10) -0.0059(9)
C11 0.0836(17) 0.0905(18) 0.0702(15) 0.0041(15) -0.0008(14) -0.0064(14)
C12 0.096(2) 0.107(2) 0.0757(17) 0.0050(18) -0.0048(17) 0.0136(16)
N1 0.0520(9) 0.0336(8) 0.0688(10) -0.0028(7) 0.0148(8) 0.0015(8)
O1 0.0681(10) 0.0378(7) 0.1120(13) -0.0057(7) 0.0323(10) 0.0003(8)
O2 0.0579(9) 0.0351(7) 0.0843(10) -0.0007(7) 0.0032(8) -0.0074(7)
O3 0.0757(11) 0.0502(8) 0.0924(12) 0.0134(8) 0.0203(10) -0.0100(8)
C21 0.0318(8) 0.0537(11) 0.0440(9) -0.0060(8) -0.0052(8) 0.0082(8)
C22 0.0418(10) 0.0618(12) 0.0464(10) -0.0055(9) -0.0012(9) 0.0078(9)
C23 0.0655(14) 0.0739(14) 0.0528(11) -0.0056(13) -0.0001(11) 0.0197(11)
C24 0.0832(17) 0.0629(14) 0.0742(15) 0.0040(13) -0.0054(14) 0.0225(13)
C25 0.0729(14) 0.0562(12) 0.0738(14) 0.0096(12) -0.0027(14) 0.0035(11)
C26 0.0468(10) 0.0558(11) 0.0525(10) -0.0011(10) -0.0035(9) 0.0008(9)
C27 0.0366(10) 0.0582(11) 0.0407(9) -0.0030(9) -0.0040(8) 0.0062(8)
C28 0.0344(9) 0.0538(11) 0.0484(10) 0.0008(9) 0.0007(9) 0.0040(9)
C29 0.0424(9) 0.0460(10) 0.0494(10) -0.0002(8) 0.0023(9) 0.0035(9)
C30 0.0449(11) 0.0578(12) 0.0643(12) -0.0118(10) 0.0003(10) 0.0091(11)
C31 0.0711(14) 0.0823(16) 0.0565(12) 0.0068(13) 0.0147(11) 0.0056(12)
C32 0.0820(17) 0.0803(16) 0.0626(13) 0.0058(14) 0.0126(13) -0.0049(13)
N2 0.0311(7) 0.0567(10) 0.0486(8) 0.0000(7) 0.0006(7) 0.0115(8)
O4 0.0365(7) 0.0845(11) 0.0784(10) -0.0085(8) -0.0110(7) 0.0377(9)
O5 0.0529(9) 0.0795(11) 0.0979(13) -0.0113(8) 0.0134(8) 0.0336(10)
O6 0.0379(8) 0.1251(17) 0.1281(16) -0.0123(10) -0.0069(9) 0.0741(15)

loop_
_atom_type_symbol
_atom_type_description
_atom_type_scat_dispersion_real
_atom_type_scat_dispersion_imag
_atom_type_scat_source
C C 0.0033 0 'International Tables Vol C Tables 4.2.6.8 and 6.1.1.4'
H H 0 0 'International Tables Vol C Tables 4.2.6.8 and 6.1.1.4'
N N 0.0061 0 'International Tables Vol C Tables 4.2.6.8 and 6.1.1.4'
O O 0.0106 0 'International Tables Vol C Tables 4.2.6.8 and 6.1.1.4'

loop_
_geom_angle_atom_site_label_1
_geom_angle_atom_site_label_2
_geom_angle_atom_site_label_3
_geom_angle_site_symmetry_1
_geom_angle_site_symmetry_3
_geom_angle
_geom_angle_publ_flag
C6 C1 C2 . . 122.42(19) ?
C6 C1 N1 . . 119.32(19) ?
C2 C1 N1 . . 118.21(18) ?
C3 C2 C1 . . 117.8(2) ?
C3 C2 C11 . . 121.3(2) ?
C1 C2 C11 . . 120.9(2) ?
C4 C3 C2 . . 120.5(3) ?
C4 C3 H3 . . 119.7 ?
C2 C3 H3 . . 119.7 ?
C5 C4 C3 . . 120.9(2) ?
C5 C4 H4 . . 119.5 ?
C3 C4 H4 . . 119.5 ?
C4 C5 C6 . . 121.3(2) ?
C4 C5 H5 . . 119.3 ?
C6 C5 H5 . . 119.3 ?
C5 C6 C1 . . 116.9(2) ?
C5 C6 C12 . . 121.8(2) ?
C1 C6 C12 . . 121.3(2) ?
O1 C7 N1 . . 120.98(18) ?
O1 C7 C8 . . 123.68(17) ?
N1 C7 C8 . . 115.34(16) ?
C9 C8 C7 . . 129.05(17) ?
C9 C8 H8 . . 115.5 ?
C7 C8 H8 . . 115.5 ?
C8 C9 C10 . . 131.31(19) ?
C8 C9 H9 . . 114.3 ?
C10 C9 H9 . . 114.3 ?
O3 C10 O2 . . 121.11(18) ?
O3 C10 C9 . . 118.2(2) ?
O2 C10 C9 . . 120.65(18) ?
C2 C11 H11A . . 109.5 ?
C2 C11 H11B . . 109.5 ?
H11A C11 H11B . . 109.5 ?
C2 C11 H11C . . 109.5 ?
H11A C11 H11C . . 109.5 ?
H11B C11 H11C . . 109.5 ?
C6 C12 H12A . . 109.5 ?
C6 C12 H12B . . 109.5 ?
H12A C12 H12B . . 109.5 ?
C6 C12 H12C . . 109.5 ?
H12A C12 H12C . . 109.5 ?
H12B C12 H12C . . 109.5 ?
C7 N1 C1 . . 124.14(16) ?
C7 N1 H1N . . 118.8(16) ?
C1 N1 H1N . . 116.8(15) ?
C10 O2 H2A . . 111.5(15) ?
C26 C21 C22 . . 121.93(17) ?
C26 C21 N2 . . 119.83(16) ?
C22 C21 N2 . . 118.22(18) ?
C23 C22 C21 . . 117.4(2) ?
C23 C22 C31 . . 120.63(18) ?
C21 C22 C31 . . 122.01(18) ?
C24 C23 C22 . . 121.5(2) ?
C24 C23 H23 . . 119.3 ?
C22 C23 H23 . . 119.3 ?
C25 C24 C23 . . 119.9(2) ?
C25 C24 H24 . . 120 ?
C23 C24 H24 . . 120 ?
C24 C25 C26 . . 121.8(2) ?
C24 C25 H25 . . 119.1 ?
C26 C25 H25 . . 119.1 ?
C25 C26 C21 . . 117.45(19) ?
C25 C26 C32 . . 119.7(2) ?
C21 C26 C32 . . 122.85(19) ?
O4 C27 N2 . . 120.93(17) ?
O4 C27 C28 . . 123.18(17) ?
N2 C27 C28 . . 115.89(16) ?
C29 C28 C27 . . 128.42(18) ?
C29 C28 H28 . . 115.8 ?
C27 C28 H28 . . 115.8 ?
C28 C29 C30 . . 131.57(18) ?
C28 C29 H29 . . 114.2 ?
C30 C29 H29 . . 114.2 ?
O5 C30 O6 . . 120.45(19) ?
O5 C30 C29 . . 119.2(2) ?
O6 C30 C29 . . 120.32(19) ?
C22 C31 H31A . . 109.5 ?
C22 C31 H31B . . 109.5 ?
H31A C31 H31B . . 109.5 ?
C22 C31 H31C . . 109.5 ?
H31A C31 H31C . . 109.5 ?
H31B C31 H31C . . 109.5 ?
C26 C32 H32A . . 109.5 ?
C26 C32 H32B . . 109.5 ?
H32A C32 H32B . . 109.5 ?
C26 C32 H32C . . 109.5 ?
H32A C32 H32C . . 109.5 ?
H32B C32 H32C . . 109.5 ?
C27 N2 C21 . . 123.92(16) ?
C27 N2 H2N . . 114.2(16) ?
C21 N2 H2N . . 121.9(16) ?
C30 O6 H6A . . 117(2) ?

loop_
_geom_bond_atom_site_label_1
_geom_bond_atom_site_label_2
_geom_bond_site_symmetry_2
_geom_bond_distance
_geom_bond_publ_flag
C1 C6 . 1.393(3) ?
C1 C2 . 1.397(3) ?
C1 N1 . 1.432(3) ?
C2 C3 . 1.378(3) ?
C2 C11 . 1.507(4) ?
C3 C4 . 1.368(4) ?
C3 H3 . 0.93 ?
C4 C5 . 1.365(4) ?
C4 H4 . 0.93 ?
C5 C6 . 1.383(4) ?
C5 H5 . 0.93 ?
C6 C12 . 1.502(4) ?
C7 O1 . 1.247(2) ?
C7 N1 . 1.323(3) ?
C7 C8 . 1.473(3) ?
C8 C9 . 1.323(3) ?
C8 H8 . 0.93 ?
C9 C10 . 1.492(3) ?
C9 H9 . 0.93 ?
C10 O3 . 1.210(2) ?
C10 O2 . 1.300(3) ?
C11 H11A . 0.96 ?
C11 H11B . 0.96 ?
C11 H11C . 0.96 ?
C12 H12A . 0.96 ?
C12 H12B . 0.96 ?
C12 H12C . 0.96 ?
N1 H1N . 0.87(2) ?
O2 H2A . 0.94(3) ?
C21 C26 . 1.397(3) ?
C21 C22 . 1.398(3) ?
C21 N2 . 1.430(2) ?
C22 C23 . 1.391(3) ?
C22 C31 . 1.495(3) ?
C23 C24 . 1.369(4) ?
C23 H23 . 0.93 ?
C24 C25 . 1.362(4) ?
C24 H24 . 0.93 ?
C25 C26 . 1.385(3) ?
C25 H25 . 0.93 ?
C26 C32 . 1.510(3) ?
C27 O4 . 1.240(2) ?
C27 N2 . 1.329(2) ?
C27 C28 . 1.478(3) ?
C28 C29 . 1.332(3) ?
C28 H28 . 0.93 ?
C29 C30 . 1.486(3) ?
C29 H29 . 0.93 ?
C30 O5 . 1.208(2) ?
C30 O6 . 1.299(3) ?
C31 H31A . 0.96 ?
C31 H31B . 0.96 ?
C31 H31C . 0.96 ?
C32 H32A . 0.96 ?
C32 H32B . 0.96 ?
C32 H32C . 0.96 ?
N2 H2N . 0.839(19) ?
O6 H6A . 0.96(4) ?

loop_
_geom_hbond_atom_site_label_D
_geom_hbond_atom_site_label_H
_geom_hbond_atom_site_label_A
_geom_hbond_site_symmetry_A
_geom_hbond_distance_DH
_geom_hbond_distance_HA
_geom_hbond_distance_DA
_geom_hbond_angle_DHA
N1 H1N O3 4_545 0.87(2) 2.01(2) 2.824(2) 156(2)
N2 H2N O5 3_465 0.839(19) 2.04(2) 2.856(2) 166(2)
O2 H2A O1 . 0.94(3) 1.53(3) 2.465(2) 173(2)
O6 H6A O4 . 0.96(4) 1.52(4) 2.462(2) 163(4)

loop_
_geom_torsion_atom_site_label_1
_geom_torsion_atom_site_label_2
_geom_torsion_atom_site_label_3
_geom_torsion_atom_site_label_4
_geom_torsion_site_symmetry_1
_geom_torsion_site_symmetry_2
_geom_torsion_site_symmetry_3
_geom_torsion_site_symmetry_4
_geom_torsion
_geom_torsion_publ_flag
C6 C1 C2 C3 . . . . -1.6(3) ?
N1 C1 C2 C3 . . . . 175.98(19) ?
C6 C1 C2 C11 . . . . 177.0(2) ?
N1 C1 C2 C11 . . . . -5.4(3) ?
C1 C2 C3 C4 . . . . 2.1(3) ?
C11 C2 C3 C4 . . . . -176.5(3) ?
C2 C3 C4 C5 . . . . -0.4(4) ?
C3 C4 C5 C6 . . . . -2.0(4) ?
C4 C5 C6 C1 . . . . 2.5(4) ?
C4 C5 C6 C12 . . . . -177.3(3) ?
C2 C1 C6 C5 . . . . -0.7(3) ?
N1 C1 C6 C5 . . . . -178.2(2) ?
C2 C1 C6 C12 . . . . 179.1(2) ?
N1 C1 C6 C12 . . . . 1.5(3) ?
O1 C7 C8 C9 . . . . 1.8(4) ?
N1 C7 C8 C9 . . . . -177.9(2) ?
C7 C8 C9 C10 . . . . -0.4(4) ?
C8 C9 C10 O3 . . . . 178.4(2) ?
C8 C9 C10 O2 . . . . -3.2(3) ?
O1 C7 N1 C1 . . . . 3.2(3) ?
C8 C7 N1 C1 . . . . -177.03(18) ?
C6 C1 N1 C7 . . . . -84.2(3) ?
C2 C1 N1 C7 . . . . 98.2(2) ?
C26 C21 C22 C23 . . . . 0.8(3) ?
N2 C21 C22 C23 . . . . 179.67(18) ?
C26 C21 C22 C31 . . . . -179.38(19) ?
N2 C21 C22 C31 . . . . -0.5(3) ?
C21 C22 C23 C24 . . . . 0.7(3) ?
C31 C22 C23 C24 . . . . -179.1(2) ?
C22 C23 C24 C25 . . . . -1.7(4) ?
C23 C24 C25 C26 . . . . 1.1(4) ?
C24 C25 C26 C21 . . . . 0.3(4) ?
C24 C25 C26 C32 . . . . -178.1(2) ?
C22 C21 C26 C25 . . . . -1.3(3) ?
N2 C21 C26 C25 . . . . 179.84(18) ?
C22 C21 C26 C32 . . . . 177.0(2) ?
N2 C21 C26 C32 . . . . -1.8(3) ?
O4 C27 C28 C29 . . . . 7.2(3) ?
N2 C27 C28 C29 . . . . -172.82(19) ?
C27 C28 C29 C30 . . . . 1.7(4) ?
C28 C29 C30 O5 . . . . 168.9(2) ?
C28 C29 C30 O6 . . . . -10.7(4) ?
O4 C27 N2 C21 . . . . -1.2(3) ?
C28 C27 N2 C21 . . . . 178.79(17) ?
C26 C21 N2 C27 . . . . -64.1(3) ?
C22 C21 N2 C27 . . . . 117.1(2) ?
